data_2208108
loop_
_publ_author_name
'Yan-Ping Luo'
'Hong-Bin Zhou'

_publ_section_title
;
 1,3,5-Tris(4-chlorophenyl)-1,3,5-triazinane-2,4,6-trione acetone
 solvate
;
_journal_coeditor_code KP6070
_journal_issue 2
_journal_name_full 'Acta Crystallographica Section E'
_journal_page_first o538
_journal_page_last o539
_journal_paper_doi 10.1107/S1600536806000365
_journal_volume 62
_journal_year 2006
_chemical_formula_iupac 'C21 H12 Cl3 N3 O3, C4 H9 O'
_chemical_formula_moiety 'C21 H12 Cl3 N3 O3, C4 H9 O'
_chemical_formula_sum 'C25 H21 Cl3 N3 O4'
_chemical_formula_weight 533.80
_chemical_name_systematic
;
1,3,5-Tris(4-chlorophenyl)-1,3,5-triazinane-2,4,6-trione acetone solvate
;
_space_group_IT_number 161
_symmetry_cell_setting hexagonal
_symmetry_space_group_name_Hall 'R 3 -2"c'
_symmetry_space_group_name_H-M 'R 3 c :H'
_atom_sites_solution_hydrogens geom
_atom_sites_solution_primary direct
_atom_sites_solution_secondary difmap
_audit_creation_method SHELXL-97
_cell_angle_alpha 90.00
_cell_angle_beta 90.00
_cell_angle_gamma 120.00
_cell_formula_units_Z 6
_cell_length_a 12.7911(9)
_cell_length_b 12.7911(9)
_cell_length_c 26.403(4)
_cell_measurement_reflns_used 2224
_cell_measurement_temperature 292(2)
_cell_measurement_theta_max 22.46
_cell_measurement_theta_min 2.31
_cell_volume 3741.1(7)
_computing_cell_refinement SMART
_computing_data_collection 'SMART (Bruker, 2003)'
_computing_data_reduction 'SAINT (Bruker, 2003)'
_computing_molecular_graphics 'SHELXTL (Bruker, 2001)'
_computing_publication_material SHELXTL
_computing_structure_refinement 'SHELXL97 (Sheldrick, 1997)'
_computing_structure_solution 'SHELXS97 (Sheldrick, 1997)'
_diffrn_ambient_temperature 292(2)
_diffrn_measured_fraction_theta_full 0.940
_diffrn_measured_fraction_theta_max 0.940
_diffrn_measurement_device_type 'Bruker SMART CCD area-detector'
_diffrn_measurement_method '\f and \w'
_diffrn_radiation_monochromator graphite
_diffrn_radiation_source 'fine-focus sealed tube'
_diffrn_radiation_type MoK\a
_diffrn_radiation_wavelength 0.71073
_diffrn_reflns_av_R_equivalents 0.0617
_diffrn_reflns_av_sigmaI/netI 0.0712
_diffrn_reflns_limit_h_max 16
_diffrn_reflns_limit_h_min -15
_diffrn_reflns_limit_k_max 16
_diffrn_reflns_limit_k_min -16
_diffrn_reflns_limit_l_max 33
_diffrn_reflns_limit_l_min -19
_diffrn_reflns_number 4820
_diffrn_reflns_theta_full 26.99
_diffrn_reflns_theta_max 26.99
_diffrn_reflns_theta_min 3.59
_exptl_absorpt_coefficient_mu 0.405
_exptl_absorpt_correction_T_max 0.9606
_exptl_absorpt_correction_T_min 0.8882
_exptl_absorpt_correction_type none
_exptl_absorpt_process_details '(SADABS; Sheldrick, 1997)'
_exptl_crystal_colour colourless
_exptl_crystal_density_diffrn 1.422
_exptl_crystal_density_method 'not measured'
_exptl_crystal_description block
_exptl_crystal_F_000 1650
_exptl_crystal_size_max 0.30
_exptl_crystal_size_mid 0.20
_exptl_crystal_size_min 0.10
_refine_diff_density_max 0.163
_refine_diff_density_min -0.156
_refine_ls_abs_structure_details 'Flack (1983)'
_refine_ls_abs_structure_Flack -0.08(11)
_refine_ls_extinction_method none
_refine_ls_goodness_of_fit_ref 0.949
_refine_ls_hydrogen_treatment constr
_refine_ls_matrix_type full
_refine_ls_number_parameters 112
_refine_ls_number_reflns 1261
_refine_ls_number_restraints 3
_refine_ls_restrained_S_all 0.948
_refine_ls_R_factor_all 0.0608
_refine_ls_R_factor_gt 0.0491
_refine_ls_shift/su_max 0.000
_refine_ls_shift/su_mean 0.000
_refine_ls_structure_factor_coef Fsqd
_refine_ls_weighting_details 'calc w=1/[\s^2^(Fo^2^)+(0.0512P)^2^] where P=(Fo^2^+2Fc^2^)/3'
_refine_ls_weighting_scheme calc
_refine_ls_wR_factor_gt 0.1076
_refine_ls_wR_factor_ref 0.1124
_reflns_number_gt 966
_reflns_number_total 1261
_reflns_threshold_expression I>2\s(I)
_cod_data_source_file kp6070.cif
_cod_data_source_block I
_cod_depositor_comments
;
The following automatic conversions were performed:
'_symmetry_cell_setting' value 'Hexagonal' changed to 'hexagonal'
according to '/home/saulius/struct/CIF-dictionaries/cif_core.dic'
dictionary named 'cif_core.dic' version 2.4.1 from 2010-06-29.

Automatic conversion script
Id: cif_fix_enum 1527 2010-12-29 10:47:43Z saulius 

The following automatic conversions were performed:

'_symmetry_cell_setting' value 'Hexagonal' changed to 'hexagonal'
according to /home/saulius/struct/CIF-dictionaries/cif_core.dic
dictionary named 'cif_core.dic' version 2.4.1 from 2010-06-29.

Automatic conversion script
Id: cif_fix_values 1715 2011-07-08 13:25:40Z adriana 
;
_cod_original_cell_volume 3741.1(6)
_cod_original_sg_symbol_H-M 'R 3 c'
_cod_database_code 2208108
_cod_database_fobs_code 2208108

loop_
_symmetry_equiv_pos_as_xyz
'x, y, z'
'-y, x-y, z'
'-x+y, -x, z'
'-y, -x, z+1/2'
'-x+y, y, z+1/2'
'x, x-y, z+1/2'
'x+2/3, y+1/3, z+1/3'
'-y+2/3, x-y+1/3, z+1/3'
'-x+y+2/3, -x+1/3, z+1/3'
'-y+2/3, -x+1/3, z+5/6'
'-x+y+2/3, y+1/3, z+5/6'
'x+2/3, x-y+1/3, z+5/6'
'x+1/3, y+2/3, z+2/3'
'-y+1/3, x-y+2/3, z+2/3'
'-x+y+1/3, -x+2/3, z+2/3'
'-y+1/3, -x+2/3, z+7/6'
'-x+y+1/3, y+2/3, z+7/6'
'x+1/3, x-y+2/3, z+7/6'

loop_
_atom_site_label
_atom_site_fract_x
_atom_site_fract_y
_atom_site_fract_z
_atom_site_U_iso_or_equiv
_atom_site_adp_type
_atom_site_calc_flag
_atom_site_refinement_flags
_atom_site_occupancy
_atom_site_disorder_assembly
_atom_site_disorder_group
_atom_site_type_symbol
C1 0.9859(3) 1.1031(3) 0.98324(12) 0.0472(6) Uani d . 1 . . C
C2 0.7677(3) 0.9712(3) 0.97957(12) 0.0479(7) Uani d . 1 . . C
C3 0.7272(3) 0.9857(3) 0.93385(12) 0.0552(8) Uani d . 1 . . C
H3 0.7768 1.0062 0.9055 0.062(9) Uiso calc R 1 . . H
C4 0.6126(4) 0.9700(4) 0.92961(13) 0.0651(9) Uani d . 1 . . C
H4 0.5854 0.9828 0.8988 0.055(9) Uiso calc R 1 . . H
C5 0.5404(3) 0.9356(4) 0.97124(16) 0.0666(10) Uani d . 1 . . C
C6 0.5808(4) 0.9210(5) 1.01771(13) 0.0728(11) Uani d . 1 . . C
H6 0.5304 0.8986 1.0459 0.089(13) Uiso calc R 1 . . H
C7 0.6962(3) 0.9401(4) 1.02202(12) 0.0604(9) Uani d . 1 . . C
H7 0.7253 0.9320 1.0532 0.053(9) Uiso calc R 1 . . H
C8 0.740(2) 0.294(3) 0.9989(6) 0.197(10) Uiso d PD 0.70(4) A 1 C
H8A 0.7718 0.2553 0.9779 0.295 Uiso calc PR 0.70(4) A 1 H
H8B 0.6890 0.2393 1.0245 0.295 Uiso calc PR 0.70(4) A 1 H
H8C 0.8055 0.3641 1.0146 0.295 Uiso calc PR 0.70(4) A 1 H
C8' 0.634(6) 0.221(3) 0.9966(16) 0.21(2) Uiso d PD 0.30(4) A 2 C
H8E 0.6926 0.1962 0.9907 0.308 Uiso calc PR 0.30(4) A 2 H
H8F 0.5556 0.1570 0.9864 0.308 Uiso calc PR 0.30(4) A 2 H
H8D 0.6323 0.2370 1.0320 0.308 Uiso calc PR 0.30(4) A 2 H
C9 0.6667 0.3333 0.9663(4) 0.118(4) Uani d SD 1 . . C
Cl1 0.39437(12) 0.9114(2) 0.96640(5) 0.1199(7) Uani d . 1 . . Cl
N1 0.8886(2) 0.9865(2) 0.98283(9) 0.0466(6) Uani d . 1 . . N
O1 0.9734(2) 1.1898(2) 0.98321(9) 0.0641(7) Uani d . 1 . . O
O2 0.6667 0.3333 0.9215(3) 0.230(6) Uani d S 1 A . O

loop_
_atom_site_aniso_label
_atom_site_aniso_U_11
_atom_site_aniso_U_22
_atom_site_aniso_U_33
_atom_site_aniso_U_12
_atom_site_aniso_U_13
_atom_site_aniso_U_23
C1 0.0438(18) 0.0450(17) 0.0569(16) 0.0253(15) 0.0028(13) 0.0027(13)
C2 0.0385(16) 0.0457(17) 0.0592(18) 0.0209(14) 0.0019(12) 0.0035(13)
C3 0.0535(19) 0.064(2) 0.0508(17) 0.0311(18) 0.0080(14) 0.0080(14)
C4 0.058(2) 0.087(3) 0.0571(19) 0.042(2) -0.0070(16) 0.0078(17)
C5 0.051(2) 0.099(3) 0.0634(19) 0.048(2) 0.0035(16) 0.0112(18)
C6 0.055(2) 0.111(3) 0.060(2) 0.047(2) 0.0126(16) 0.016(2)
C7 0.058(2) 0.084(3) 0.0492(17) 0.043(2) -0.0008(14) 0.0057(15)
C9 0.140(6) 0.140(6) 0.072(5) 0.070(3) 0.000 0.000
Cl1 0.0724(8) 0.227(2) 0.0895(8) 0.0965(10) 0.0048(5) 0.0206(8)
N1 0.0365(13) 0.0384(15) 0.0625(14) 0.0168(12) 0.0023(11) 0.0030(11)
O1 0.0538(15) 0.0472(14) 0.095(2) 0.0281(11) 0.0056(12) 0.0014(11)
O2 0.309(11) 0.309(11) 0.071(6) 0.155(5) 0.000 0.000

loop_
_atom_type_symbol
_atom_type_description
_atom_type_scat_dispersion_real
_atom_type_scat_dispersion_imag
_atom_type_scat_source
C C 0.0033 0.0016 'International Tables Vol C Tables 4.2.6.8 and 6.1.1.4'
H H 0.0000 0.0000 'International Tables Vol C Tables 4.2.6.8 and 6.1.1.4'
N N 0.0061 0.0033 'International Tables Vol C Tables 4.2.6.8 and 6.1.1.4'
O O 0.0106 0.0060 'International Tables Vol C Tables 4.2.6.8 and 6.1.1.4'
Cl Cl 0.1484 0.1585 'International Tables Vol C Tables 4.2.6.8 and 6.1.1.4'

loop_
_geom_angle_atom_site_label_1
_geom_angle_atom_site_label_2
_geom_angle_atom_site_label_3
_geom_angle_site_symmetry_1
_geom_angle_site_symmetry_3
_geom_angle
O1 C1 N1 . 3_675 122.8(3)
O1 C1 N1 . . 122.2(3)
N1 C1 N1 3_675 . 115.0(3)
C3 C2 C7 . . 121.3(3)
C3 C2 N1 . . 118.9(3)
C7 C2 N1 . . 119.8(3)
C2 C3 C4 . . 120.0(3)
C2 C3 H3 . . 120.0
C4 C3 H3 . . 120.0
C5 C4 C3 . . 118.8(3)
C5 C4 H4 . . 120.6
C3 C4 H4 . . 120.6
C4 C5 C6 . . 121.6(3)
C4 C5 Cl1 . . 119.6(3)
C6 C5 Cl1 . . 118.9(3)
C7 C6 C5 . . 119.4(3)
C7 C6 H6 . . 120.3
C5 C6 H6 . . 120.3
C2 C7 C6 . . 118.9(3)
C2 C7 H7 . . 120.5
C6 C7 H7 . . 120.5
C9 C8 H8A . . 109.5
C9 C8 H8B . . 109.5
C9 C8 H8C . . 109.5
C9 C8' H8E . . 109.5
C9 C8' H8F . . 109.5
H8E C8' H8F . . 109.5
C9 C8' H8D . . 109.5
H8E C8' H8D . . 109.5
H8F C8' H8D . . 109.5
O2 C9 C8' . 2_655 122(2)
O2 C9 C8' . 3_665 122.0(19)
C8' C9 C8' 2_655 3_665 95(3)
O2 C9 C8' . . 122.0(19)
C8' C9 C8' 2_655 . 95(3)
C8' C9 C8' 3_665 . 95(3)
O2 C9 C8 . 3_665 124.2(8)
C8' C9 C8 2_655 3_665 114(2)
C8' C9 C8 3_665 3_665 46.8(19)
C8' C9 C8 . 3_665 52.3(18)
O2 C9 C8 . 2_655 124.2(8)
C8' C9 C8 2_655 2_655 46.8(19)
C8' C9 C8 3_665 2_655 52.3(18)
C8' C9 C8 . 2_655 114(2)
C8 C9 C8 3_665 2_655 91.4(11)
O2 C9 C8 . . 124.2(8)
C8' C9 C8 2_655 . 52.3(18)
C8' C9 C8 3_665 . 114(2)
C8' C9 C8 . . 46.8(19)
C8 C9 C8 3_665 . 91.4(11)
C8 C9 C8 2_655 . 91.4(11)
C1 N1 C1 2_765 . 125.0(3)
C1 N1 C2 2_765 . 117.1(2)
C1 N1 C2 . . 117.8(3)

loop_
_geom_bond_atom_site_label_1
_geom_bond_atom_site_label_2
_geom_bond_site_symmetry_2
_geom_bond_distance
C1 O1 . 1.198(4)
C1 N1 3_675 1.383(4)
C1 N1 . 1.385(4)
C2 C3 . 1.362(4)
C2 C7 . 1.374(5)
C2 N1 . 1.461(4)
C3 C4 . 1.381(5)
C3 H3 . 0.9300
C4 C5 . 1.360(6)
C4 H4 . 0.9300
C5 C6 . 1.379(6)
C5 Cl1 . 1.739(3)
C6 C7 . 1.375(5)
C6 H6 . 0.9300
C7 H7 . 0.9300
C8 C9 . 1.529(9)
C8 H8A . 0.9600
C8 H8B . 0.9600
C8 H8C . 0.9600
C8' C9 . 1.515(9)
C8' H8E . 0.9600
C8' H8F . 0.9600
C8' H8D . 0.9600
C9 O2 . 1.181(13)
C9 C8' 2_655 1.514(9)
C9 C8' 3_665 1.514(9)
C9 C8 3_665 1.529(9)
C9 C8 2_655 1.529(9)
N1 C1 2_765 1.383(4)
